data_4502775
loop_
_publ_author_name
'Xin, Ling-Yun'
'Liu, Guang-Zhen'
'Li, Xiao-Ling'
'Wang, Li-Ya'

_publ_section_title
;
 Structural Diversity for a Series of Metal(II) Complexes Based on
 Flexible 1,2-Phenylenediacetate and Dipyridyl-type Coligand
;
_journal_issue 1
_journal_name_full 'Crystal Growth &amp; Design'
_journal_page_first 147
_journal_paper_doi 10.1021/cg200903k
_journal_volume 12
_journal_year 2012
_chemical_formula_sum 'C22 H26 N2 O7 Zn'
_chemical_formula_weight 495.82
_chemical_name_systematic
;

 ?

;
_space_group_IT_number 14
_symmetry_cell_setting monoclinic
_symmetry_space_group_name_Hall '-P 2yn'
_symmetry_space_group_name_H-M 'P 1 21/n 1'
_atom_sites_solution_hydrogens geom
_atom_sites_solution_primary direct
_atom_sites_solution_secondary difmap
_audit_creation_method SHELXL-97
_cell_angle_alpha 90.00
_cell_angle_beta 97.565(5)
_cell_angle_gamma 90.00
_cell_formula_units_Z 4
_cell_length_a 6.277(2)
_cell_length_b 17.702(7)
_cell_length_c 20.486(8)
_cell_measurement_reflns_used 3744
_cell_measurement_temperature 296(2)
_cell_measurement_theta_max 21.54
_cell_measurement_theta_min 2.31
_cell_volume 2256.5(14)
_computing_cell_refinement 'Bruker SMART'
_computing_data_collection 'Bruker SMART'
_computing_data_reduction 'Bruker SAINT'
_computing_molecular_graphics 'Bruker SHELXTL'
_computing_publication_material 'Bruker SHELXTL'
_computing_structure_refinement 'SHELXL-97 (Sheldrick, 1997)'
_computing_structure_solution 'SHELXS-97 (Sheldrick, 1990)'
_diffrn_ambient_temperature 296(2)
_diffrn_measured_fraction_theta_full 0.984
_diffrn_measured_fraction_theta_max 0.984
_diffrn_measurement_device_type 'CCD area detector'
_diffrn_measurement_method 'phi and omega scans'
_diffrn_radiation_monochromator graphite
_diffrn_radiation_source 'fine-focus sealed tube'
_diffrn_radiation_type MoK\a
_diffrn_radiation_wavelength 0.71073
_diffrn_reflns_av_R_equivalents 0.0539
_diffrn_reflns_av_sigmaI/netI 0.0507
_diffrn_reflns_limit_h_max 7
_diffrn_reflns_limit_h_min -7
_diffrn_reflns_limit_k_max 21
_diffrn_reflns_limit_k_min -21
_diffrn_reflns_limit_l_max 24
_diffrn_reflns_limit_l_min -24
_diffrn_reflns_number 16404
_diffrn_reflns_theta_full 25.50
_diffrn_reflns_theta_max 25.50
_diffrn_reflns_theta_min 2.31
_diffrn_standards_decay_% 0
_diffrn_standards_interval_count 0
_diffrn_standards_interval_time 0
_diffrn_standards_number 0
_exptl_absorpt_coefficient_mu 1.134
_exptl_absorpt_correction_T_max 0.7201
_exptl_absorpt_correction_T_min 0.6726
_exptl_absorpt_correction_type multi-scan
_exptl_absorpt_process_details sadabs
_exptl_crystal_colour colourless
_exptl_crystal_density_diffrn 1.460
_exptl_crystal_density_method 'not measured'
_exptl_crystal_description block
_exptl_crystal_F_000 1032
_exptl_crystal_size_max 0.38
_exptl_crystal_size_mid 0.33
_exptl_crystal_size_min 0.31
_refine_diff_density_max 1.290
_refine_diff_density_min -0.602
_refine_diff_density_rms 0.092
_refine_ls_extinction_method none
_refine_ls_goodness_of_fit_ref 1.095
_refine_ls_hydrogen_treatment constr
_refine_ls_matrix_type full
_refine_ls_number_parameters 289
_refine_ls_number_reflns 4139
_refine_ls_number_restraints 0
_refine_ls_restrained_S_all 1.095
_refine_ls_R_factor_all 0.0896
_refine_ls_R_factor_gt 0.0712
_refine_ls_shift/su_max 0.000
_refine_ls_shift/su_mean 0.000
_refine_ls_structure_factor_coef Fsqd
_refine_ls_weighting_details 'calc w=1/[\s^2^(Fo^2^)+(0.0917P)^2^+4.1977P] where P=(Fo^2^+2Fc^2^)/3'
_refine_ls_weighting_scheme calc
_refine_ls_wR_factor_gt 0.1794
_refine_ls_wR_factor_ref 0.1918
_reflns_number_gt 3209
_reflns_number_total 4139
_reflns_threshold_expression >2sigma(I)
_cod_data_source_file cg200903k_si_009.cif
_cod_data_source_block a
_cod_depositor_comments
;
The following automatic conversions were performed:

'_symmetry_cell_setting' value 'Monoclinic' changed to 'monoclinic'
according to /home/saulius/struct/CIF-dictionaries/cif_core.dic
dictionary named 'cif_core.dic' version 2.4.1 from 2010-06-29.

Automatic conversion script
Id: cif_fix_values 1715 2011-07-08 13:25:40Z adriana 
;
_cod_original_cell_volume 2256.4(15)
_cod_original_sg_symbol_H-M P2(1)/n
_cod_database_code 4502775

loop_
_symmetry_equiv_pos_as_xyz
'x, y, z'
'-x+1/2, y+1/2, -z+1/2'
'-x, -y, -z'
'x-1/2, -y-1/2, z-1/2'

loop_
_atom_site_label
_atom_site_type_symbol
_atom_site_fract_x
_atom_site_fract_y
_atom_site_fract_z
_atom_site_U_iso_or_equiv
_atom_site_adp_type
_atom_site_occupancy
_atom_site_symmetry_multiplicity
_atom_site_calc_flag
_atom_site_refinement_flags
Zn1 Zn 0.81040(10) 0.48725(3) 0.22362(3) 0.0409(2) Uani 1 1 d .
O1 O 0.5878(8) 0.4163(2) 0.2448(2) 0.0668(12) Uani 1 1 d .
O2 O 0.6987(12) 0.3571(3) 0.1657(4) 0.122(3) Uani 1 1 d .
O3 O 0.8114(7) 0.0865(2) 0.2928(2) 0.0604(11) Uani 1 1 d .
O4 O 0.8431(8) 0.1194(3) 0.1907(2) 0.0682(12) Uani 1 1 d .
O5 O 0.5031(8) 0.1483(3) 0.0800(3) 0.0861(15) Uani 1 1 d .
H1W H 0.6011 0.1397 0.1119 0.129 Uiso 1 1 d R
H2W H 0.5552 0.1913 0.0727 0.129 Uiso 1 1 d R
O6 O 0.0992(9) 0.2064(3) 0.1080(3) 0.0915(17) Uani 1 1 d .
H3W H -0.0012 0.1778 0.1175 0.137 Uiso 1 1 d R
H4W H 0.2245 0.1927 0.1016 0.137 Uiso 1 1 d R
O7 O 0.7271(10) 0.2801(4) 0.0492(3) 0.0986(18) Uani 1 1 d .
H5W H 0.7273 0.3033 0.0855 0.148 Uiso 1 1 d R
H6W H 0.8610 0.2758 0.0621 0.148 Uiso 1 1 d R
N1 N 1.0189(7) 0.4751(2) 0.3083(2) 0.0436(10) Uani 1 1 d .
N2 N 1.0090(8) 0.4931(3) 0.1514(2) 0.0478(11) Uani 1 1 d .
C1 C 0.5774(9) 0.2711(3) 0.3074(3) 0.0424(12) Uani 1 1 d .
C2 C 0.7800(9) 0.2391(3) 0.3264(3) 0.0471(13) Uani 1 1 d .
C3 C 0.8478(12) 0.2297(3) 0.3930(3) 0.0609(16) Uani 1 1 d .
H3 H 0.9826 0.2090 0.4066 0.073 Uiso 1 1 calc R
C4 C 0.7184(15) 0.2504(4) 0.4397(3) 0.078(2) Uani 1 1 d .
H4 H 0.7665 0.2431 0.4841 0.094 Uiso 1 1 calc R
C5 C 0.5221(14) 0.2813(4) 0.4212(3) 0.071(2) Uani 1 1 d .
H5 H 0.4359 0.2953 0.4528 0.086 Uiso 1 1 calc R
C6 C 0.4516(11) 0.2917(3) 0.3553(3) 0.0580(15) Uani 1 1 d .
H6 H 0.3170 0.3130 0.3427 0.070 Uiso 1 1 calc R
C7 C 0.4980(9) 0.2868(3) 0.2359(3) 0.0496(13) Uani 1 1 d .
H7A H 0.3431 0.2930 0.2303 0.060 Uiso 1 1 calc R
H7B H 0.5313 0.2441 0.2093 0.060 Uiso 1 1 calc R
C8 C 0.6016(9) 0.3576(3) 0.2126(3) 0.0496(13) Uani 1 1 d .
C9 C 0.9185(9) 0.2111(3) 0.2763(3) 0.0534(14) Uani 1 1 d .
H9A H 0.9091 0.2465 0.2400 0.064 Uiso 1 1 calc R
H9B H 1.0671 0.2094 0.2966 0.064 Uiso 1 1 calc R
C10 C 0.8534(8) 0.1340(3) 0.2501(3) 0.0461(12) Uani 1 1 d .
C11 C 1.2174(10) 0.5033(3) 0.3138(3) 0.0516(14) Uani 1 1 d .
H11 H 1.2645 0.5247 0.2768 0.062 Uiso 1 1 calc R
C12 C 1.3544(10) 0.5023(4) 0.3710(3) 0.0561(15) Uani 1 1 d .
H12 H 1.4910 0.5231 0.3725 0.067 Uiso 1 1 calc R
C13 C 1.2905(10) 0.4699(3) 0.4277(3) 0.0551(15) Uani 1 1 d .
C14 C 1.0856(9) 0.4390(3) 0.4211(3) 0.0507(14) Uani 1 1 d .
H14 H 1.0355 0.4162 0.4570 0.061 Uiso 1 1 calc R
C15 C 0.9570(9) 0.4420(3) 0.3617(3) 0.0469(13) Uani 1 1 d .
H15 H 0.8211 0.4203 0.3582 0.056 Uiso 1 1 calc R
C16 C 1.4352(14) 0.4682(4) 0.4916(3) 0.083(2) Uani 1 1 d .
H16A H 1.3469 0.4601 0.5265 0.100 Uiso 1 1 calc R
H16B H 1.5288 0.4247 0.4912 0.100 Uiso 1 1 calc R
C17 C 1.0444(10) 0.5596(4) 0.1225(3) 0.0597(16) Uani 1 1 d .
H17 H 0.9825 0.6031 0.1371 0.072 Uiso 1 1 calc R
C18 C 1.1672(11) 0.5654(5) 0.0728(4) 0.073(2) Uani 1 1 d .
H18 H 1.1870 0.6123 0.0541 0.087 Uiso 1 1 calc R
C19 C 1.2628(12) 0.5023(5) 0.0498(4) 0.079(2) Uani 1 1 d .
C20 C 1.2320(11) 0.4351(5) 0.0811(3) 0.078(2) Uani 1 1 d .
H20 H 1.2996 0.3916 0.0687 0.094 Uiso 1 1 calc R
C21 C 1.1037(10) 0.4310(4) 0.1302(3) 0.0618(16) Uani 1 1 d .
H21 H 1.0815 0.3845 0.1493 0.074 Uiso 1 1 calc R
C22 C 1.3992(15) 0.5064(8) -0.0057(5) 0.136(5) Uani 1 1 d .
H22A H 1.3391 0.4711 -0.0394 0.164 Uiso 1 1 calc R
H22B H 1.3810 0.5566 -0.0247 0.164 Uiso 1 1 calc R

loop_
_atom_site_aniso_label
_atom_site_aniso_U_11
_atom_site_aniso_U_22
_atom_site_aniso_U_33
_atom_site_aniso_U_23
_atom_site_aniso_U_13
_atom_site_aniso_U_12
Zn1 0.0507(4) 0.0372(4) 0.0367(3) 0.0040(2) 0.0128(2) 0.0003(3)
O1 0.094(3) 0.049(3) 0.058(3) 0.000(2) 0.010(2) -0.020(2)
O2 0.169(6) 0.075(4) 0.147(6) 0.019(4) 0.118(5) 0.010(4)
O3 0.092(3) 0.041(2) 0.050(2) -0.0034(18) 0.019(2) -0.014(2)
O4 0.093(3) 0.061(3) 0.055(3) -0.006(2) 0.028(2) 0.002(2)
O5 0.086(4) 0.093(4) 0.079(3) 0.003(3) 0.011(3) -0.003(3)
O6 0.081(3) 0.111(4) 0.087(4) 0.023(3) 0.028(3) 0.005(3)
O7 0.109(4) 0.108(5) 0.081(4) 0.002(3) 0.021(3) 0.000(3)
N1 0.047(3) 0.043(2) 0.043(2) 0.0033(19) 0.0130(19) 0.0012(19)
N2 0.051(3) 0.053(3) 0.042(2) 0.001(2) 0.015(2) 0.000(2)
C1 0.051(3) 0.033(3) 0.045(3) -0.003(2) 0.011(2) -0.009(2)
C2 0.060(3) 0.034(3) 0.049(3) -0.005(2) 0.011(3) -0.009(2)
C3 0.081(4) 0.042(3) 0.056(4) 0.001(3) -0.005(3) -0.001(3)
C4 0.134(7) 0.060(4) 0.040(3) -0.001(3) 0.006(4) -0.008(4)
C5 0.110(6) 0.060(4) 0.051(4) -0.009(3) 0.034(4) -0.006(4)
C6 0.070(4) 0.045(3) 0.065(4) -0.001(3) 0.032(3) -0.002(3)
C7 0.051(3) 0.045(3) 0.052(3) -0.006(2) 0.005(3) -0.008(2)
C8 0.043(3) 0.050(3) 0.055(3) 0.012(3) 0.008(3) 0.000(2)
C9 0.049(3) 0.042(3) 0.071(4) 0.001(3) 0.016(3) -0.005(2)
C10 0.043(3) 0.041(3) 0.058(3) 0.000(3) 0.020(2) 0.004(2)
C11 0.055(4) 0.058(4) 0.044(3) 0.008(2) 0.014(3) -0.003(3)
C12 0.055(4) 0.065(4) 0.047(3) 0.009(3) 0.004(3) -0.013(3)
C13 0.068(4) 0.053(4) 0.042(3) 0.005(2) 0.001(3) -0.010(3)
C14 0.066(4) 0.052(3) 0.035(3) 0.007(2) 0.012(3) -0.008(3)
C15 0.052(3) 0.049(3) 0.040(3) 0.005(2) 0.010(2) -0.002(2)
C16 0.104(6) 0.080(5) 0.057(4) 0.023(4) -0.021(4) -0.033(4)
C17 0.067(4) 0.063(4) 0.053(4) 0.001(3) 0.023(3) -0.012(3)
C18 0.062(4) 0.089(5) 0.073(5) 0.021(4) 0.026(3) -0.006(4)
C19 0.057(4) 0.129(7) 0.056(4) 0.031(4) 0.025(3) 0.023(4)
C20 0.067(4) 0.108(6) 0.064(4) 0.012(4) 0.027(3) 0.037(4)
C21 0.057(4) 0.072(4) 0.059(4) 0.012(3) 0.020(3) 0.017(3)
C22 0.084(6) 0.242(14) 0.094(7) 0.086(8) 0.055(6) 0.064(7)

loop_
_atom_type_symbol
_atom_type_description
_atom_type_scat_dispersion_real
_atom_type_scat_dispersion_imag
_atom_type_scat_source
C C 0.0033 0.0016 'International Tables Vol C Tables 4.2.6.8 and 6.1.1.4'
H H 0.0000 0.0000 'International Tables Vol C Tables 4.2.6.8 and 6.1.1.4'
N N 0.0061 0.0033 'International Tables Vol C Tables 4.2.6.8 and 6.1.1.4'
O O 0.0106 0.0060 'International Tables Vol C Tables 4.2.6.8 and 6.1.1.4'
Zn Zn 0.2839 1.4301 'International Tables Vol C Tables 4.2.6.8 and 6.1.1.4'

loop_
_geom_angle_atom_site_label_1
_geom_angle_atom_site_label_2
_geom_angle_atom_site_label_3
_geom_angle
_geom_angle_site_symmetry_1
_geom_angle_site_symmetry_3
O3 Zn1 O1 110.0(2) 2_655 .
O3 Zn1 N1 116.04(18) 2_655 .
O1 Zn1 N1 98.04(18) . .
O3 Zn1 N2 95.33(18) 2_655 .
O1 Zn1 N2 134.81(19) . .
N1 Zn1 N2 103.56(19) . .
C8 O1 Zn1 108.4(4) . .
C10 O3 Zn1 126.8(4) . 2_645
H1W O5 H2W 92.2 . .
H3W O6 H4W 126.4 . .
H5W O7 H6W 83.4 . .
C11 N1 C15 117.5(5) . .
C11 N1 Zn1 121.4(4) . .
C15 N1 Zn1 121.0(4) . .
C21 N2 C17 117.7(5) . .
C21 N2 Zn1 121.6(4) . .
C17 N2 Zn1 120.6(4) . .
C6 C1 C2 119.3(5) . .
C6 C1 C7 119.5(5) . .
C2 C1 C7 121.1(5) . .
C3 C2 C1 118.3(5) . .
C3 C2 C9 119.9(6) . .
C1 C2 C9 121.7(5) . .
C4 C3 C2 121.1(7) . .
C4 C3 H3 119.5 . .
C2 C3 H3 119.5 . .
C5 C4 C3 120.7(6) . .
C5 C4 H4 119.7 . .
C3 C4 H4 119.7 . .
C4 C5 C6 119.4(6) . .
C4 C5 H5 120.3 . .
C6 C5 H5 120.3 . .
C5 C6 C1 121.3(6) . .
C5 C6 H6 119.3 . .
C1 C6 H6 119.3 . .
C1 C7 C8 110.9(4) . .
C1 C7 H7A 109.5 . .
C8 C7 H7A 109.5 . .
C1 C7 H7B 109.5 . .
C8 C7 H7B 109.5 . .
H7A C7 H7B 108.1 . .
O2 C8 O1 120.6(6) . .
O2 C8 C7 121.9(6) . .
O1 C8 C7 117.6(5) . .
C10 C9 C2 112.7(4) . .
C10 C9 H9A 109.0 . .
C2 C9 H9A 109.0 . .
C10 C9 H9B 109.0 . .
C2 C9 H9B 109.0 . .
H9A C9 H9B 107.8 . .
O4 C10 O3 123.5(5) . .
O4 C10 C9 121.2(5) . .
O3 C10 C9 115.3(5) . .
N1 C11 C12 123.1(5) . .
N1 C11 H11 118.4 . .
C12 C11 H11 118.4 . .
C11 C12 C13 120.2(6) . .
C11 C12 H12 119.9 . .
C13 C12 H12 119.9 . .
C14 C13 C12 116.3(5) . .
C14 C13 C16 121.9(6) . .
C12 C13 C16 121.9(6) . .
C15 C14 C13 120.2(5) . .
C15 C14 H14 119.9 . .
C13 C14 H14 119.9 . .
N1 C15 C14 122.7(5) . .
N1 C15 H15 118.6 . .
C14 C15 H15 118.6 . .
C16 C16 C13 117.6(7) 3_866 .
C16 C16 H16A 107.9 3_866 .
C13 C16 H16A 107.9 . .
C16 C16 H16B 107.9 3_866 .
C13 C16 H16B 107.9 . .
H16A C16 H16B 107.2 . .
N2 C17 C18 122.4(7) . .
N2 C17 H17 118.8 . .
C18 C17 H17 118.8 . .
C17 C18 C19 120.6(7) . .
C17 C18 H18 119.7 . .
C19 C18 H18 119.7 . .
C20 C19 C18 116.5(6) . .
C20 C19 C22 121.4(8) . .
C18 C19 C22 122.1(8) . .
C21 C20 C19 121.3(7) . .
C21 C20 H20 119.4 . .
C19 C20 H20 119.4 . .
N2 C21 C20 121.3(6) . .
N2 C21 H21 119.3 . .
C20 C21 H21 119.3 . .
C22 C22 C19 120.0(11) 3_865 .
C22 C22 H22A 107.3 3_865 .
C19 C22 H22A 107.3 . .
C22 C22 H22B 107.3 3_865 .
C19 C22 H22B 107.3 . .
H22A C22 H22B 106.9 . .

loop_
_geom_bond_atom_site_label_1
_geom_bond_atom_site_label_2
_geom_bond_distance
_geom_bond_site_symmetry_2
Zn1 O3 1.928(4) 2_655
Zn1 O1 1.969(4) .
Zn1 N1 2.042(5) .
Zn1 N2 2.059(5) .
O1 C8 1.241(7) .
O2 C8 1.205(7) .
O3 C10 1.265(7) .
O3 Zn1 1.928(4) 2_645
O4 C10 1.237(7) .
O5 H1W 0.8496 .
O5 H2W 0.8499 .
O6 H3W 0.8500 .
O6 H4W 0.8500 .
O7 H5W 0.8500 .
O7 H6W 0.8500 .
N1 C11 1.333(7) .
N1 C15 1.343(7) .
N2 C21 1.347(8) .
N2 C17 1.350(8) .
C1 C6 1.388(8) .
C1 C2 1.399(8) .
C1 C7 1.509(8) .
C2 C3 1.386(8) .
C2 C9 1.513(8) .
C3 C4 1.382(10) .
C3 H3 0.9300 .
C4 C5 1.355(11) .
C4 H4 0.9300 .
C5 C6 1.377(9) .
C5 H5 0.9300 .
C6 H6 0.9300 .
C7 C8 1.518(8) .
C7 H7A 0.9700 .
C7 H7B 0.9700 .
C9 C10 1.504(8) .
C9 H9A 0.9700 .
C9 H9B 0.9700 .
C11 C12 1.359(8) .
C11 H11 0.9300 .
C12 C13 1.400(8) .
C12 H12 0.9300 .
C13 C14 1.388(8) .
C13 C16 1.492(9) .
C14 C15 1.370(7) .
C14 H14 0.9300 .
C15 H15 0.9300 .
C16 C16 1.405(13) 3_866
C16 H16A 0.9700 .
C16 H16B 0.9700 .
C17 C18 1.359(9) .
C17 H17 0.9300 .
C18 C19 1.380(11) .
C18 H18 0.9300 .
C19 C20 1.377(11) .
C19 C22 1.512(10) .
C20 C21 1.371(9) .
C20 H20 0.9300 .
C21 H21 0.9300 .
C22 C22 1.277(17) 3_865
C22 H22A 0.9700 .
C22 H22B 0.9700 .

loop_
_geom_hbond_atom_site_label_D
_geom_hbond_atom_site_label_H
_geom_hbond_atom_site_label_A
_geom_hbond_distance_DH
_geom_hbond_distance_HA
_geom_hbond_distance_DA
_geom_hbond_angle_DHA
_geom_hbond_site_symmetry_A
O5 H1W O4 0.85 2.10 2.947(7) 179.7 .
O5 H2W O7 0.85 2.00 2.838(8) 168.2 .
O6 H3W O4 0.85 2.16 2.923(7) 149.3 1_455
O6 H4W O5 0.85 2.02 2.863(8) 172.4 .
O7 H5W O2 0.85 1.93 2.774(9) 174.6 .
O7 H6W O6 0.85 2.06 2.805(8) 145.2 1_655

loop_
_geom_torsion_atom_site_label_1
_geom_torsion_atom_site_label_2
_geom_torsion_atom_site_label_3
_geom_torsion_atom_site_label_4
_geom_torsion
_geom_torsion_site_symmetry_1
_geom_torsion_site_symmetry_4
O3 Zn1 O1 C8 133.8(4) 2_655 .
N1 Zn1 O1 C8 -104.6(4) . .
N2 Zn1 O1 C8 13.7(5) . .
O3 Zn1 N1 C11 -74.1(5) 2_655 .
O1 Zn1 N1 C11 168.9(4) . .
N2 Zn1 N1 C11 28.9(5) . .
O3 Zn1 N1 C15 102.2(4) 2_655 .
O1 Zn1 N1 C15 -14.9(4) . .
N2 Zn1 N1 C15 -154.9(4) . .
O3 Zn1 N2 C21 -165.3(5) 2_655 .
O1 Zn1 N2 C21 -40.0(6) . .
N1 Zn1 N2 C21 76.3(5) . .
O3 Zn1 N2 C17 13.1(5) 2_655 .
O1 Zn1 N2 C17 138.4(4) . .
N1 Zn1 N2 C17 -105.3(5) . .
C6 C1 C2 C3 -0.4(8) . .
C7 C1 C2 C3 176.8(5) . .
C6 C1 C2 C9 176.2(5) . .
C7 C1 C2 C9 -6.6(7) . .
C1 C2 C3 C4 0.7(9) . .
C9 C2 C3 C4 -175.9(6) . .
C2 C3 C4 C5 -0.7(10) . .
C3 C4 C5 C6 0.2(11) . .
C4 C5 C6 C1 0.1(10) . .
C2 C1 C6 C5 0.0(8) . .
C7 C1 C6 C5 -177.3(5) . .
C6 C1 C7 C8 99.7(6) . .
C2 C1 C7 C8 -77.5(6) . .
Zn1 O1 C8 O2 -17.1(8) . .
Zn1 O1 C8 C7 161.1(4) . .
C1 C7 C8 O2 124.4(7) . .
C1 C7 C8 O1 -53.8(7) . .
C3 C2 C9 C10 96.0(6) . .
C1 C2 C9 C10 -80.5(7) . .
Zn1 O3 C10 O4 -8.4(8) 2_645 .
Zn1 O3 C10 C9 171.7(4) 2_645 .
C2 C9 C10 O4 136.8(6) . .
C2 C9 C10 O3 -43.4(7) . .
C15 N1 C11 C12 -2.4(8) . .
Zn1 N1 C11 C12 174.0(5) . .
N1 C11 C12 C13 0.6(10) . .
C11 C12 C13 C14 1.0(9) . .
C11 C12 C13 C16 -179.5(7) . .
C12 C13 C14 C15 -0.8(9) . .
C16 C13 C14 C15 179.6(6) . .
C11 N1 C15 C14 2.5(8) . .
Zn1 N1 C15 C14 -173.9(4) . .
C13 C14 C15 N1 -1.0(9) . .
C14 C13 C16 C16 -142.2(11) . 3_866
C12 C13 C16 C16 38.3(15) . 3_866
C21 N2 C17 C18 1.2(9) . .
Zn1 N2 C17 C18 -177.2(5) . .
N2 C17 C18 C19 -0.3(11) . .
C17 C18 C19 C20 -1.9(12) . .
C17 C18 C19 C22 179.6(8) . .
C18 C19 C20 C21 3.2(12) . .
C22 C19 C20 C21 -178.2(8) . .
C17 N2 C21 C20 0.1(10) . .
Zn1 N2 C21 C20 178.6(5) . .
C19 C20 C21 N2 -2.4(11) . .
C20 C19 C22 C22 -66(2) . 3_865
C18 C19 C22 C22 112.6(17) . 3_865
